data_7200491
loop_
_publ_author_name
'Saravanakumar, Rajendran'
'Varghese, Babu'
'Sankararaman, Sethuraman'

_publ_section_title
;
 Hydrogen-bond network in isomeric phenylenedipropynoic acids and their
 DABCO salts. Water mediated helical hydrogen bond motifs
;
_journal_coden_ASTM CRECF4
_journal_issue 2
_journal_name_full CrystEngComm
_journal_page_first 337
_journal_page_last 346
_journal_paper_doi 10.1039/b816658g
_journal_volume 11
_journal_year 2009
_chemical_formula_sum 'C18 H22 N2 O6'
_chemical_formula_weight 362.38
_space_group_IT_number 14
_symmetry_cell_setting monoclinic
_symmetry_space_group_name_Hall '-P 2yn'
_symmetry_space_group_name_H-M 'P 1 21/n 1'
_atom_sites_solution_hydrogens geom
_atom_sites_solution_primary direct
_atom_sites_solution_secondary difmap
_audit_creation_method SHELXL-97
_cell_angle_alpha 90.00
_cell_angle_beta 97.067(2)
_cell_angle_gamma 90.00
_cell_formula_units_Z 4
_cell_length_a 8.5222(4)
_cell_length_b 9.1871(5)
_cell_length_c 23.0730(11)
_cell_measurement_reflns_used 6322
_cell_measurement_temperature 293(2)
_cell_measurement_theta_max 25.0
_cell_measurement_theta_min 2.7
_cell_volume 1792.76(15)
_computing_cell_refinement 'APEX2/SAINT (Bruker, 2004)'
_computing_data_collection 'APEX2 (Bruker, 2004)'
_computing_data_reduction 'SAINT/XPREP (Bruker, 2004)'
_computing_molecular_graphics 'ORTEP3 (Farrugia, 1997) and Mercury (Bruno et al., 2002)'
_computing_publication_material 'SHELXL-97 (Sheldrick, 1997)'
_computing_structure_refinement 'SHELXL-97 (Sheldrick, 1997)'
_computing_structure_solution 'SIR92 (Altornare et al., 1993)'
_diffrn_ambient_temperature 293(2)
_diffrn_measured_fraction_theta_full 1.000
_diffrn_measured_fraction_theta_max 1.000
_diffrn_measurement_device_type 'Bruker axs kappa apex2 CCD Diffractometer'
_diffrn_measurement_method '\w and \f scan'
_diffrn_radiation_monochromator graphite
_diffrn_radiation_source 'fine-focus sealed tube'
_diffrn_radiation_type MoK\a
_diffrn_radiation_wavelength 0.71073
_diffrn_reflns_av_R_equivalents 0.0822
_diffrn_reflns_av_sigmaI/netI 0.0302
_diffrn_reflns_limit_h_max 10
_diffrn_reflns_limit_h_min -10
_diffrn_reflns_limit_k_max 10
_diffrn_reflns_limit_k_min -10
_diffrn_reflns_limit_l_max 27
_diffrn_reflns_limit_l_min -27
_diffrn_reflns_number 30271
_diffrn_reflns_theta_full 24.99
_diffrn_reflns_theta_max 24.99
_diffrn_reflns_theta_min 0.89
_diffrn_standards_decay_% 0
_exptl_absorpt_coefficient_mu 0.102
_exptl_absorpt_correction_T_max 0.9657
_exptl_absorpt_correction_T_min 0.9212
_exptl_absorpt_correction_type multi-scan
_exptl_absorpt_process_details 'SADABS(Buker, 1999)'
_exptl_crystal_colour colourless
_exptl_crystal_density_diffrn 1.343
_exptl_crystal_density_method 'not measured'
_exptl_crystal_description needle
_exptl_crystal_F_000 768
_exptl_crystal_size_max 0.30
_exptl_crystal_size_mid 0.20
_exptl_crystal_size_min 0.20
_refine_diff_density_max 0.360
_refine_diff_density_min -0.220
_refine_diff_density_rms 0.071
_refine_ls_extinction_coef 0.0016(13)
_refine_ls_extinction_expression Fc^*^=kFc[1+0.001xFc^2^\l^3^/sin(2\q)]^-1/4^
_refine_ls_extinction_method SHELXL
_refine_ls_goodness_of_fit_ref 1.113
_refine_ls_hydrogen_treatment mixed
_refine_ls_matrix_type full
_refine_ls_number_parameters 268
_refine_ls_number_reflns 3147
_refine_ls_number_restraints 9
_refine_ls_restrained_S_all 1.111
_refine_ls_R_factor_all 0.0961
_refine_ls_R_factor_gt 0.0765
_refine_ls_shift/su_max 0.001
_refine_ls_shift/su_mean 0.000
_refine_ls_structure_factor_coef Fsqd
_refine_ls_weighting_details 'calc w=1/[\s^2^(Fo^2^)+(0.0597P)^2^+3.7519P] where P=(Fo^2^+2Fc^2^)/3'
_refine_ls_weighting_scheme calc
_refine_ls_wR_factor_gt 0.2051
_refine_ls_wR_factor_ref 0.2269
_reflns_number_gt 2408
_reflns_number_total 3147
_reflns_threshold_expression >2sigma(I)
_cod_data_source_file B816658G.txt
_cod_data_source_block ssr2
_cod_depositor_comments
;
 Replaced the incorrect bibliographical reference to the original
 publication with a proper one.

 Antanas Vaitkus,
 2019-09-18
;
_cod_original_sg_symbol_H-M P21/n
_cod_database_code 7200491

loop_
_symmetry_equiv_pos_as_xyz
'x, y, z'
'-x+1/2, y+1/2, -z+1/2'
'-x, -y, -z'
'x-1/2, -y-1/2, z-1/2'

loop_
_atom_site_label
_atom_site_type_symbol
_atom_site_fract_x
_atom_site_fract_y
_atom_site_fract_z
_atom_site_U_iso_or_equiv
_atom_site_adp_type
_atom_site_occupancy
_atom_site_symmetry_multiplicity
_atom_site_calc_flag
_atom_site_refinement_flags
_atom_site_disorder_assembly
_atom_site_disorder_group
C1 C 0.3357(6) 0.9826(7) 0.1655(2) 0.0703(14) Uani 1 1 d . . .
C2 C 0.3120(5) 0.9731(5) 0.10189(18) 0.0535(11) Uani 1 1 d . A .
C3 C 0.2905(5) 0.9618(4) 0.05037(17) 0.0475(10) Uani 1 1 d . . .
C4 C 0.2645(5) 0.9465(4) -0.01196(16) 0.0438(9) Uani 1 1 d . A .
C5 C 0.1584(5) 1.0376(5) -0.04503(19) 0.0580(11) Uani 1 1 d . . .
H5 H 0.1031 1.1077 -0.0267 0.070 Uiso 1 1 calc R A .
C6 C 0.1346(6) 1.0242(6) -0.10523(19) 0.0632(12) Uani 1 1 d . A .
H6 H 0.0637 1.0857 -0.1272 0.076 Uiso 1 1 calc R . .
C7 C 0.2147(6) 0.9212(6) -0.13261(18) 0.0613(12) Uani 1 1 d . . .
H7 H 0.1987 0.9131 -0.1731 0.074 Uiso 1 1 calc R A .
C8 C 0.3182(5) 0.8300(5) -0.10061(17) 0.0555(11) Uani 1 1 d . A .
H8 H 0.3708 0.7593 -0.1197 0.067 Uiso 1 1 calc R . .
C9 C 0.3467(4) 0.8406(4) -0.04007(16) 0.0433(9) Uani 1 1 d . . .
C10 C 0.4622(5) 0.7504(5) -0.00770(16) 0.0478(10) Uani 1 1 d . A .
C11 C 0.5628(5) 0.6768(5) 0.01796(16) 0.0492(10) Uani 1 1 d . . .
C12 C 0.6965(5) 0.5958(5) 0.04821(16) 0.0483(10) Uani 1 1 d . A .
C13 C 0.6653(5) 0.5816(6) -0.13181(18) 0.0612(12) Uani 1 1 d . . .
H13A H 0.6389 0.6834 -0.1276 0.073 Uiso 1 1 calc R . .
H13B H 0.5777 0.5231 -0.1219 0.073 Uiso 1 1 calc R . .
C14 C 0.6951(5) 0.5506(7) -0.19391(19) 0.0691(14) Uani 1 1 d . . .
H14A H 0.6305 0.4692 -0.2094 0.083 Uiso 1 1 calc R . .
H14B H 0.6670 0.6349 -0.2183 0.083 Uiso 1 1 calc R . .
C15 C 0.9399(5) 0.6482(5) -0.10386(18) 0.0553(11) Uani 1 1 d . . .
H15A H 1.0371 0.6245 -0.0792 0.066 Uiso 1 1 calc R . .
H15B H 0.9100 0.7470 -0.0953 0.066 Uiso 1 1 calc R . .
C16 C 0.9637(6) 0.6350(7) -0.1674(2) 0.0754(16) Uani 1 1 d . . .
H16A H 0.9349 0.7257 -0.1875 0.091 Uiso 1 1 calc R . .
H16B H 1.0741 0.6153 -0.1707 0.091 Uiso 1 1 calc R . .
C17 C 0.8597(6) 0.3936(5) -0.10185(19) 0.0649(13) Uani 1 1 d . . .
H17A H 0.7725 0.3284 -0.0973 0.078 Uiso 1 1 calc R . .
H17B H 0.9481 0.3673 -0.0732 0.078 Uiso 1 1 calc R . .
C18 C 0.9065(7) 0.3793(7) -0.1626(2) 0.0835(17) Uani 1 1 d . . .
H18A H 1.0193 0.3619 -0.1606 0.100 Uiso 1 1 calc R . .
H18B H 0.8513 0.2981 -0.1827 0.100 Uiso 1 1 calc R . .
N1 N 0.8122(4) 0.5450(4) -0.09241(13) 0.0492(9) Uani 1 1 d D . .
N2 N 0.8646(5) 0.5157(5) -0.19431(15) 0.0674(12) Uani 1 1 d D . .
O1 O 0.3384(15) 1.0911(17) 0.1912(5) 0.095(3) Uani 0.601(11) 1 d P A 1
O2 O 0.3657(12) 0.8506(11) 0.1908(4) 0.075(2) Uani 0.601(11) 1 d P A 1
O1' O 0.249(2) 1.096(3) 0.1848(9) 0.095(3) Uani 0.399(11) 1 d P A 2
O2' O 0.417(2) 0.9187(17) 0.1959(6) 0.075(2) Uani 0.399(11) 1 d P A 2
O3 O 0.8024(3) 0.5570(4) 0.01825(12) 0.0648(9) Uani 1 1 d . . .
O4 O 0.6992(4) 0.5706(4) 0.10084(12) 0.0744(11) Uani 1 1 d . . .
O5 O 0.8683(9) 0.8463(10) 0.2678(3) 0.173(3) Uani 1 1 d D . .
O6 O 0.8685(6) 0.1860(6) 0.29715(17) 0.1008(14) Uani 1 1 d D . .
H1 H 0.798(6) 0.555(5) -0.0524(7) 0.074(14) Uiso 1 1 d D . .
H2 H 0.875(7) 0.487(6) -0.2333(10) 0.11(2) Uiso 1 1 d D . .
H5A H 0.84(2) 0.763(11) 0.244(7) 0.41(7) Uiso 1 1 d D . .
H5B H 0.797(19) 0.924(13) 0.256(8) 0.41(7) Uiso 1 1 d D . .
H6A H 0.969(5) 0.232(8) 0.302(2) 0.15(3) Uiso 1 1 d D . .
H6B H 0.836(6) 0.169(7) 0.3343(11) 0.11(2) Uiso 1 1 d D . .

loop_
_atom_site_aniso_label
_atom_site_aniso_U_11
_atom_site_aniso_U_22
_atom_site_aniso_U_33
_atom_site_aniso_U_23
_atom_site_aniso_U_13
_atom_site_aniso_U_12
C1 0.078(3) 0.098(4) 0.037(2) -0.005(3) 0.016(2) -0.013(3)
C2 0.064(3) 0.055(3) 0.043(2) 0.0017(19) 0.0118(19) 0.001(2)
C3 0.057(2) 0.043(2) 0.043(2) 0.0041(17) 0.0089(17) 0.0010(19)
C4 0.048(2) 0.044(2) 0.0394(19) 0.0053(17) 0.0070(16) -0.0048(18)
C5 0.065(3) 0.051(3) 0.058(3) 0.005(2) 0.006(2) 0.011(2)
C6 0.068(3) 0.065(3) 0.053(3) 0.015(2) -0.006(2) 0.008(2)
C7 0.067(3) 0.076(3) 0.040(2) 0.006(2) 0.0020(19) -0.003(3)
C8 0.055(2) 0.070(3) 0.041(2) -0.006(2) 0.0043(18) 0.007(2)
C9 0.041(2) 0.049(2) 0.0397(19) 0.0016(17) 0.0037(15) -0.0007(18)
C10 0.046(2) 0.058(3) 0.039(2) -0.0018(19) 0.0047(17) 0.000(2)
C11 0.048(2) 0.061(3) 0.038(2) -0.0010(19) 0.0067(17) 0.002(2)
C12 0.050(2) 0.058(3) 0.036(2) 0.0032(18) 0.0026(17) 0.006(2)
C13 0.047(2) 0.090(4) 0.047(2) 0.006(2) 0.0088(18) 0.007(2)
C14 0.052(3) 0.109(4) 0.045(2) 0.003(3) -0.0008(19) 0.009(3)
C15 0.058(3) 0.056(3) 0.051(2) 0.007(2) 0.0040(19) -0.005(2)
C16 0.061(3) 0.113(5) 0.054(3) 0.021(3) 0.010(2) -0.010(3)
C17 0.081(3) 0.056(3) 0.054(3) 0.004(2) -0.003(2) 0.000(2)
C18 0.101(4) 0.085(4) 0.062(3) -0.012(3) 0.000(3) 0.031(3)
N1 0.055(2) 0.060(2) 0.0336(16) 0.0041(16) 0.0077(14) 0.0000(17)
N2 0.061(2) 0.107(3) 0.0349(18) 0.001(2) 0.0082(16) 0.019(2)
O1 0.149(11) 0.091(3) 0.049(3) -0.017(3) 0.026(7) -0.018(10)
O2 0.094(6) 0.086(7) 0.046(2) 0.015(4) 0.017(3) 0.011(4)
O1' 0.149(11) 0.091(3) 0.049(3) -0.017(3) 0.026(7) -0.018(10)
O2' 0.094(6) 0.086(7) 0.046(2) 0.015(4) 0.017(3) 0.011(4)
O3 0.0522(17) 0.103(3) 0.0396(15) 0.0069(16) 0.0080(13) 0.0196(17)
O4 0.085(2) 0.104(3) 0.0359(15) 0.0148(17) 0.0125(14) 0.029(2)
O5 0.143(5) 0.211(7) 0.151(5) 0.044(5) -0.043(4) -0.054(5)
O6 0.105(3) 0.127(4) 0.073(3) 0.030(3) 0.021(2) 0.005(3)

loop_
_atom_type_symbol
_atom_type_description
_atom_type_scat_dispersion_real
_atom_type_scat_dispersion_imag
_atom_type_scat_source
C C 0.0033 0.0016 'International Tables Vol C Tables 4.2.6.8 and 6.1.1.4'
H H 0.0000 0.0000 'International Tables Vol C Tables 4.2.6.8 and 6.1.1.4'
N N 0.0061 0.0033 'International Tables Vol C Tables 4.2.6.8 and 6.1.1.4'
O O 0.0106 0.0060 'International Tables Vol C Tables 4.2.6.8 and 6.1.1.4'

loop_
_geom_angle_atom_site_label_1
_geom_angle_atom_site_label_2
_geom_angle_atom_site_label_3
_geom_angle
_geom_angle_site_symmetry_1
_geom_angle_site_symmetry_3
_geom_angle_publ_flag
O2' C1 O1 99.4(10) . . ?
O2' C1 O2 34.1(8) . . ?
O1 C1 O2 123.9(9) . . ?
O2' C1 O1' 121.2(12) . . ?
O1 C1 O1' 33.2(9) . . ?
O2 C1 O1' 128.1(11) . . ?
O2' C1 C2 127.7(10) . . ?
O1 C1 C2 123.9(9) . . ?
O2 C1 C2 112.0(6) . . ?
O1' C1 C2 110.8(10) . . ?
C3 C2 C1 178.1(5) . . ?
C2 C3 C4 179.4(5) . . ?
C5 C4 C9 119.5(4) . . ?
C5 C4 C3 120.1(4) . . ?
C9 C4 C3 120.5(4) . . ?
C6 C5 C4 120.2(4) . . ?
C6 C5 H5 119.9 . . ?
C4 C5 H5 119.9 . . ?
C7 C6 C5 120.4(4) . . ?
C7 C6 H6 119.8 . . ?
C5 C6 H6 119.8 . . ?
C8 C7 C6 120.1(4) . . ?
C8 C7 H7 120.0 . . ?
C6 C7 H7 120.0 . . ?
C7 C8 C9 121.4(4) . . ?
C7 C8 H8 119.3 . . ?
C9 C8 H8 119.3 . . ?
C8 C9 C4 118.5(4) . . ?
C8 C9 C10 120.6(4) . . ?
C4 C9 C10 120.8(3) . . ?
C11 C10 C9 177.5(4) . . ?
C10 C11 C12 175.0(5) . . ?
O4 C12 O3 124.2(4) . . ?
O4 C12 C11 118.9(4) . . ?
O3 C12 C11 116.9(3) . . ?
N1 C13 C14 108.0(3) . . ?
N1 C13 H13A 110.1 . . ?
C14 C13 H13A 110.1 . . ?
N1 C13 H13B 110.1 . . ?
C14 C13 H13B 110.1 . . ?
H13A C13 H13B 108.4 . . ?
N2 C14 C13 108.9(3) . . ?
N2 C14 H14A 109.9 . . ?
C13 C14 H14A 109.9 . . ?
N2 C14 H14B 109.9 . . ?
C13 C14 H14B 109.9 . . ?
H14A C14 H14B 108.3 . . ?
N1 C15 C16 108.1(4) . . ?
N1 C15 H15A 110.1 . . ?
C16 C15 H15A 110.1 . . ?
N1 C15 H15B 110.1 . . ?
C16 C15 H15B 110.1 . . ?
H15A C15 H15B 108.4 . . ?
N2 C16 C15 109.2(4) . . ?
N2 C16 H16A 109.8 . . ?
C15 C16 H16A 109.8 . . ?
N2 C16 H16B 109.8 . . ?
C15 C16 H16B 109.8 . . ?
H16A C16 H16B 108.3 . . ?
N1 C17 C18 109.2(4) . . ?
N1 C17 H17A 109.8 . . ?
C18 C17 H17A 109.8 . . ?
N1 C17 H17B 109.8 . . ?
C18 C17 H17B 109.8 . . ?
H17A C17 H17B 108.3 . . ?
N2 C18 C17 108.1(4) . . ?
N2 C18 H18A 110.1 . . ?
C17 C18 H18A 110.1 . . ?
N2 C18 H18B 110.1 . . ?
C17 C18 H18B 110.1 . . ?
H18A C18 H18B 108.4 . . ?
C17 N1 C15 110.8(4) . . ?
C17 N1 C13 110.3(4) . . ?
C15 N1 C13 109.0(3) . . ?
C17 N1 H1 108(3) . . ?
C15 N1 H1 107(3) . . ?
C13 N1 H1 112(3) . . ?
C18 N2 C16 109.4(4) . . ?
C18 N2 C14 111.0(4) . . ?
C16 N2 C14 110.2(4) . . ?
C18 N2 H2 101(4) . . ?
C16 N2 H2 119(4) . . ?
C14 N2 H2 106(4) . . ?
H5A O5 H5B 109(12) . . ?
H6A O6 H6B 109.6(16) . . ?

loop_
_geom_bond_atom_site_label_1
_geom_bond_atom_site_label_2
_geom_bond_distance
_geom_bond_site_symmetry_2
_geom_bond_publ_flag
C1 O2' 1.092(16) . ?
C1 O1 1.157(15) . ?
C1 O2 1.357(12) . ?
C1 O1' 1.38(3) . ?
C1 C2 1.460(6) . ?
C2 C3 1.185(5) . ?
C3 C4 1.435(5) . ?
C4 C5 1.390(6) . ?
C4 C9 1.404(5) . ?
C5 C6 1.384(6) . ?
C5 H5 0.9300 . ?
C6 C7 1.367(7) . ?
C6 H6 0.9300 . ?
C7 C8 1.365(6) . ?
C7 H7 0.9300 . ?
C8 C9 1.391(5) . ?
C8 H8 0.9300 . ?
C9 C10 1.426(6) . ?
C10 C11 1.190(6) . ?
C11 C12 1.464(6) . ?
C12 O4 1.234(4) . ?
C12 O3 1.254(5) . ?
C13 N1 1.492(5) . ?
C13 C14 1.512(6) . ?
C13 H13A 0.9700 . ?
C13 H13B 0.9700 . ?
C14 N2 1.481(6) . ?
C14 H14A 0.9700 . ?
C14 H14B 0.9700 . ?
C15 N1 1.490(5) . ?
C15 C16 1.510(6) . ?
C15 H15A 0.9700 . ?
C15 H15B 0.9700 . ?
C16 N2 1.474(7) . ?
C16 H16A 0.9700 . ?
C16 H16B 0.9700 . ?
C17 N1 1.472(6) . ?
C17 C18 1.510(7) . ?
C17 H17A 0.9700 . ?
C17 H17B 0.9700 . ?
C18 N2 1.473(7) . ?
C18 H18A 0.9700 . ?
C18 H18B 0.9700 . ?
N1 H1 0.949(10) . ?
N2 H2 0.952(10) . ?
O5 H5A 0.96(11) . ?
O5 H5B 0.96(13) . ?
O6 H6A 0.950(10) . ?
O6 H6B 0.946(10) . ?

loop_
_geom_hbond_atom_site_label_D
_geom_hbond_atom_site_label_H
_geom_hbond_atom_site_label_A
_geom_hbond_distance_DH
_geom_hbond_distance_HA
_geom_hbond_distance_DA
_geom_hbond_angle_DHA
_geom_hbond_site_symmetry_A
N2 H2 O1 0.952(10) 1.88(2) 2.802(14) 163(6) 4_675
N1 H1 O3 0.949(10) 1.626(14) 2.567(4) 170(5) .
O5 H5A O6 0.96(11) 2.03(14) 2.783(8) 135(15) 2_655
O6 H6A O2 0.950(10) 1.77(2) 2.709(11) 169(8) 2_645
O5 H5B O6 0.96(13) 2.64(16) 3.193(11) 118(13) 1_565
O6 H6B O4 0.946(10) 1.81(3) 2.707(5) 158(6) 2_645

loop_
_geom_torsion_atom_site_label_1
_geom_torsion_atom_site_label_2
_geom_torsion_atom_site_label_3
_geom_torsion_atom_site_label_4
_geom_torsion
_geom_torsion_site_symmetry_1
_geom_torsion_site_symmetry_2
_geom_torsion_site_symmetry_3
_geom_torsion_site_symmetry_4
_geom_torsion_publ_flag
O2' C1 C2 C3 75(16) . . . . ?
O1 C1 C2 C3 -144(16) . . . . ?
O2 C1 C2 C3 40(16) . . . . ?
O1' C1 C2 C3 -110(16) . . . . ?
C1 C2 C3 C4 -37(54) . . . . ?
C2 C3 C4 C5 144(43) . . . . ?
C2 C3 C4 C9 -37(44) . . . . ?
C9 C4 C5 C6 -0.3(7) . . . . ?
C3 C4 C5 C6 179.2(4) . . . . ?
C4 C5 C6 C7 0.2(7) . . . . ?
C5 C6 C7 C8 0.4(8) . . . . ?
C6 C7 C8 C9 -1.0(7) . . . . ?
C7 C8 C9 C4 1.0(7) . . . . ?
C7 C8 C9 C10 -176.2(4) . . . . ?
C5 C4 C9 C8 -0.3(6) . . . . ?
C3 C4 C9 C8 -179.8(4) . . . . ?
C5 C4 C9 C10 176.8(4) . . . . ?
C3 C4 C9 C10 -2.6(6) . . . . ?
C8 C9 C10 C11 53(11) . . . . ?
C4 C9 C10 C11 -124(10) . . . . ?
C9 C10 C11 C12 29(14) . . . . ?
C10 C11 C12 O4 121(5) . . . . ?
C10 C11 C12 O3 -59(5) . . . . ?
N1 C13 C14 N2 -8.0(6) . . . . ?
N1 C15 C16 N2 -5.5(5) . . . . ?
N1 C17 C18 N2 -8.8(6) . . . . ?
C18 C17 N1 C15 -54.9(5) . . . . ?
C18 C17 N1 C13 65.8(5) . . . . ?
C16 C15 N1 C17 63.2(5) . . . . ?
C16 C15 N1 C13 -58.4(5) . . . . ?
C14 C13 N1 C17 -55.4(5) . . . . ?
C14 C13 N1 C15 66.4(5) . . . . ?
C17 C18 N2 C16 66.6(5) . . . . ?
C17 C18 N2 C14 -55.2(6) . . . . ?
C15 C16 N2 C18 -58.1(5) . . . . ?
C15 C16 N2 C14 64.2(5) . . . . ?
C13 C14 N2 C18 65.4(6) . . . . ?
C13 C14 N2 C16 -56.0(6) . . . . ?
